data_4020440
loop_
_publ_author_name
'Chisato Mukai'
'Fuyuhiko Inagaki'
'Tatsunori Yoshida'
'Katsuya Yoshitani'
'Yasuyuki Hara'
'Shinji Kitagaki'

_publ_section_title
;
 Rh(I)-Catalyzed Pauson-Khand Reaction and Cycloisomerization
 of Allenynes: Selective Preparation of Monocyclic,
 Bicyclo[m.3.0], and Bicyclo[5.2.0] Ring Systems
;
_journal_name_full 'Journal of Organic Chemistry'
_journal_page_first 7159
_journal_page_last 7171
_journal_paper_doi 10.1021/jo050770z
_journal_volume 70
_journal_year 2005
_chemical_formula_sum 'C23 H24 O2 S'
_chemical_formula_weight 364.50
_space_group_IT_number 19
_symmetry_cell_setting orthorhombic
_symmetry_space_group_name_Hall 'P 2ac 2ab'
_symmetry_space_group_name_H-M 'P 21 21 21'
_cell_angle_alpha 90
_cell_angle_beta 90
_cell_angle_gamma 90
_cell_formula_units_Z 4
_cell_length_a 14.615(1)
_cell_length_b 15.929(1)
_cell_length_c 8.391(2)
_cell_volume 1953.3(5)
_exptl_crystal_density_diffrn 1.239
_cod_original_formula_sum 'C23 H24 O2 S '
_cod_database_code 4020440

loop_
_symmetry_equiv_pos_as_xyz
x,y,z
1/2+x,1/2-y,-z
-x,1/2+y,1/2-z
1/2-x,-y,1/2+z

loop_
_atom_site_aniso_label
_atom_site_aniso_U_11
_atom_site_aniso_U_22
_atom_site_aniso_U_33
_atom_site_aniso_U_12
_atom_site_aniso_U_13
_atom_site_aniso_U_23
S(1) 0.0482(6) 0.0700(7) 0.0514(6) -0.0081(5) 0.0013(5) -0.0058(6)
O(1) 0.079(3) 0.080(2) 0.107(3) -0.016(2) 0.025(2) -0.047(2)
O(2) 0.050(2) 0.144(4) 0.060(2) -0.013(2) -0.013(2) 0.032(2)
C(1) 0.043(2) 0.042(2) 0.053(2) -0.004(2) -0.003(2) 0.003(2)
C(2) 0.056(2) 0.041(2) 0.075(4) -0.003(2) 0.003(2) 0.007(2)
C(3) 0.054(2) 0.052(3) 0.074(3) -0.013(2) -0.004(3) -0.001(2)
C(4) 0.042(2) 0.050(2) 0.084(4) -0.009(2) -0.001(2) -0.005(3)
C(5) 0.044(3) 0.049(3) 0.087(4) -0.000(2) -0.021(3) -0.002(2)
C(6) 0.034(2) 0.040(2) 0.055(2) -0.001(2) -0.000(2) -0.003(2)
C(7) 0.037(2) 0.044(2) 0.052(2) -0.000(2) 0.002(2) 0.002(2)
C(8) 0.036(2) 0.061(2) 0.044(2) -0.003(2) -0.001(2) 0.004(2)
C(9) 0.039(2) 0.055(3) 0.060(3) 0.007(2) -0.001(2) 0.012(2)
C(10) 0.049(2) 0.065(3) 0.048(2) -0.004(2) 0.001(2) 0.005(2)
C(11) 0.045(2) 0.069(3) 0.083(4) -0.001(2) 0.007(3) 0.000(3)
C(12) 0.043(3) 0.092(4) 0.087(4) -0.003(3) 0.003(3) -0.007(3)
C(13) 0.064(3) 0.081(4) 0.095(4) -0.016(3) 0.009(3) -0.006(3)
C(14) 0.083(4) 0.060(3) 0.107(5) -0.008(3) 0.012(4) 0.010(3)
C(15) 0.051(3) 0.056(3) 0.095(4) 0.002(2) 0.007(3) 0.021(3)
C(16) 0.042(2) 0.049(2) 0.064(3) -0.005(2) -0.010(2) -0.005(2)
C(17) 0.042(2) 0.041(2) 0.069(3) -0.006(2) -0.000(2) -0.001(2)
C(18) 0.06(3) 0.058(3) 0.101(5) -0.000(3) -0.029(4) -0.016(3)
C(19) 0.080(3) 0.050(3) 0.111(5) 0.007(3) -0.016(4) -0.016(3)
C(20) 0.053(3) 0.048(2) 0.105(4) 0.005(2) 0.004(3) 0.011(3)
C(21) 0.047(2) 0.061(3) 0.069(3) 0.005(2) 0.001(2) 0.014(2)
C(22) 0.051(2) 0.050(2) 0.064(3) -0.002(2) 0.005(2) 0.002(2)
C(23) 0.048(3) 0.096(4) 0.064(3) 0.001(3) -0.008(2) -0.003(3)

loop_
_atom_site_label
_atom_site_fract_x
_atom_site_fract_y
_atom_site_fract_z
S(1) 0.60404(8) 0.38164(8) 0.3637(1)
O(1) 0.5700(3) 0.4623(3) 0.4132(6)
O(2) 0.6719(2) 0.3411(3) 0.4604(5)
C(1) 0.6499(3) 0.3922(2) 0.1658(5)
C(2) 0.7217(4) 0.4632(3) 0.1668(7)
C(3) 0.8161(3) 0.4406(3) 0.2293(7)
C(4) 0.8640(3) 0.3712(3) 0.1387(3)
C(5) 0.8360(4) 0.2816(3) 0.1866(8)
C(6) 0.7478(2) 0.2498(4) 0.1201(6)
C(7) 0.6764(2) 0.3109(2) 0.0852(5)
C(8) 0.6137(3) 0.3210(3) -0.0311(5)
C(9) 0.5749(3) 0.4012(3) 0.0361(6)
C(10) 0.5084(3) 0.3134(3) 0.3482(6)
C(11) 0.4213(3) 0.3465(3) 0.3508(8)
C(12) 0.3471(4) 0.2920(4) 0.3382(8)
C(13) 0.3593(4) 0.2083(4) 0.3233(8)
C(14) 0.4471(5) 0.1758(4) 0.3180(1)
C(15) 0.5220(4) 0.2287(3) 0.3336(8)
C(16) 0.7331(3) 0.1682(3) 0.0859(6)
C(17) 0.7948(3) 0.0963(2) 0.1041(4)
C(18) 0.7886(4) 0.0310(3) -0.0040(1)
C(19) 0.8423(4) -0.0381(3) 0.0045(9)
C(20) 0.9040(3) -0.0470(3) 0.1250(8)
C(21) 0.9120(3) 0.0145(3) 0.2357(7)
C(22) 0.8574(3) 0.0857(3) 0.2259(7)
C(23) 0.5919(3) 0.2753(4) -0.1807(7)
H(1) 0.722(3) 0.485(3) 0.055(7)
H(2) 0.692(4) 0.512(4) 0.233(8)
H(3) 0.812(4) 0.416(4) 0.370(8)
H(4) 0.858(4) 0.495(3) 0.216(6)
H(5) 0.931(3) 0.372(3) 0.173(6)
H(6) 0.854(4) 0.378(3) 0.021(8)
H(7) 0.845(3) 0.273(3) 0.290(6)
H(8) 0.890(4) 0.246(3) 0.167(6)
H(9) 0.515(3) 0.396(3) 0.069(5)
H(10) 0.582(3) 0.466(3) -0.004(6)
H(11) 0.418(4) 0.402(4) 0.316(7)
H(12) 0.278(4) 0.313(4) 0.336(8)
H(13) 0.308(4) 0.160(3) 0.299(7)
H(14) 0.463(4) 0.119(3) 0.320(6)
H(15) 0.584(7) 0.219(6) 0.36(1)
H(16) 0.676(3) 0.146(3) 0.029(6)
H(17) 0.753(4) 0.030(3) -0.083(7)
H(18) 0.833(5) -0.090(3) -0.10(1)
H(19) 0.936(4) -0.107(4) 0.116(8)
H(20) 0.958(3) 0.006(3) 0.325(6)
H(21) 0.855(4) 0.126(3) 0.297(7)
H(22) 0.5423 0.3028 -0.2329
H(23) 0.6442 0.2771 -0.2498
H(24) 0.5767 0.2195 -0.1584

loop_
_geom_bond_atom_site_label_1
_geom_bond_atom_site_label_2
_geom_bond_distance
S(1) O(1) 1.439(4)
S(1) O(2) 1.435(4)
S(1) C(1) 1.798(4)
S(1) C(10) 1.775(5)
C(1) C(2) 1.543(6)
C(1) C(7) 1.511(6)
C(1) C(9) 1.551(6)
C(2) C(3) 1.520(7)
C(2) H(1) 1.00(6)
C(2) H(2) 1.05(6)
C(3) C(4) 1.514(8)
C(3) H(3) 1.25(7)
C(3) H(4) 1.07(5)
C(4) C(5) 1.536(7)
C(4) H(5) 1.02(5)
C(4) H(6) 1.00(6)
C(5) C(6) 1.496(6)
C(5) H(7) 0.89(5)
C(5) H(8) 0.99(5)
C(6) C(7) 1.457(6)
C(6) C(16) 1.348(6)
C(7) C(8) 1.348(6)
C(8) C(9) 1.508(6)
C(8) C(23) 1.486(7)
C(9) H(9) 0.92(5)
C(9) H(10) 1.09(5)
C(10) C(11) 1.378(6)
C(10) C(15) 1.369(7)
C(11) C(12) 1.393(7)
C(11) H(11) 0.94(6)
C(12) C(13) 1.351(8)
C(12) H(12) 1.06(6)
C(13) C(14) 1.385(6)
C(13) H(13) 1.09(6)
C(14) C(15) 1.388(8)
C(14) H(14) 0.94(5)
C(15) H(15) 0.9(1)
C(16) C(17) 1.466(6)
C(16) H(16) 1.02(5)
C(17) C(18) 1.386(7)
C(17) C(22) 1.383(7)
C(18) C(19) 1.354(8)
C(18) H(17) 0.84(6)
C(19) C(20) 1.362(9)
C(19) H(18) 1.20(8)
C(20) C(21) 1.355(8)
C(20) H(19) 1.07(6)
C(21) C(22) 1.390(7)
C(21) H(20) 1.02(5)
C(22) H(21) 0.88(6)
C(23) H(22) 0.954
C(23) H(23) 0.961
C(23) H(24) 0.935
